data_1575348
loop_
_publ_author_name
'Chauhan, Rahul'
'Kukreti, Prashant'
'Sharma, Keshav'
'Singh, Ovender'
'Ghosh, Kaushik'

_publ_section_title
;
 Well-defined zinc(ii) catalysts for sustainable synthesis of
 bis(indolyl)methanes via the activation of aromatic and aliphatic
 alcohols
;
_journal_issue 22
_journal_name_full 'Catalysis Science &amp; Technology'
_journal_page_first 6693
_journal_page_last 6702
_journal_paper_doi 10.1039/D5CY00765H
_journal_volume 15
_journal_year 2025
_chemical_formula_moiety '7(C H Cl3), 4(C25 H23 N3)'
_chemical_formula_sum 'C107 H99 Cl21 N12'
_chemical_formula_weight 2297.43
_space_group_crystal_system monoclinic
_space_group_IT_number 4
_space_group_name_Hall 'P 2yb'
_space_group_name_H-M_alt 'P 1 21 1'
_atom_sites_solution_hydrogens geom
_audit_creation_date 2025-01-06
_audit_creation_method
;
Olex2 1.5
(compiled 2024.02.16 svn.r378c4104 for OlexSys, GUI svn.r6928)
;
_audit_update_record
;
2025-03-05 deposited with the CCDC.	2025-08-04 downloaded from the CCDC.
;
_cell_angle_alpha 90
_cell_angle_beta 101.3010(10)
_cell_angle_gamma 90
_cell_formula_units_Z 2
_cell_length_a 14.4049(2)
_cell_length_b 18.5983(3)
_cell_length_c 20.5244(3)
_cell_measurement_reflns_used 9998
_cell_measurement_temperature 100(2)
_cell_measurement_theta_max 23.23
_cell_measurement_theta_min 2.21
_cell_volume 5392.01(14)
_computing_cell_refinement 'SAINT V8.40B (?, 2016)'
_computing_data_reduction 'SAINT V8.40B (?, 2016)'
_computing_molecular_graphics 'Olex2 1.5 (Dolomanov et al., 2009)'
_computing_publication_material 'Olex2 1.5 (Dolomanov et al., 2009)'
_computing_structure_refinement 'ShelXL (Sheldrick, 2015)'
_computing_structure_solution 'SHELXT 2018/2 (Sheldrick, 2018)'
_diffrn_ambient_temperature 100.0
_diffrn_measured_fraction_theta_full 1.000
_diffrn_measured_fraction_theta_max 0.998
_diffrn_measurement_device_type 'Bruker APEX-II CCD'
_diffrn_measurement_method '\f and \w scans'
_diffrn_radiation_type MoK\a
_diffrn_radiation_wavelength 0.71073
_diffrn_reflns_av_R_equivalents 0.0660
_diffrn_reflns_av_unetI/netI 0.0431
_diffrn_reflns_Laue_measured_fraction_full 1.000
_diffrn_reflns_Laue_measured_fraction_max 0.998
_diffrn_reflns_limit_h_max 17
_diffrn_reflns_limit_h_min -18
_diffrn_reflns_limit_k_max 23
_diffrn_reflns_limit_k_min -23
_diffrn_reflns_limit_l_max 25
_diffrn_reflns_limit_l_min -25
_diffrn_reflns_number 167309
_diffrn_reflns_point_group_measured_fraction_full 0.999
_diffrn_reflns_point_group_measured_fraction_max 0.998
_diffrn_reflns_theta_full 25.242
_diffrn_reflns_theta_max 26.396
_diffrn_reflns_theta_min 1.442
_diffrn_standards_number 0
_exptl_absorpt_coefficient_mu 0.585
_exptl_absorpt_correction_T_max 0.7454
_exptl_absorpt_correction_T_min 0.6984
_exptl_absorpt_correction_type multi-scan
_exptl_absorpt_process_details
'SADABS-2016/2 (Bruker,2016/2) was used for absorption correction. wR2(int) was 0.1288 before and 0.0668 after correction. The Ratio of minimum to maximum transmission is 0.9369. The \l/2 correction factor is Not present.'
_exptl_crystal_colour colourless
_exptl_crystal_colour_primary colourless
_exptl_crystal_density_diffrn 1.415
_exptl_crystal_description plate
_exptl_crystal_F_000 2364
_exptl_crystal_size_max 0.251
_exptl_crystal_size_mid 0.169
_exptl_crystal_size_min 0.019
_refine_diff_density_max 1.422
_refine_diff_density_min -1.035
_refine_diff_density_rms 0.077
_refine_ls_abs_structure_details
;
 Flack x determined using 8189 quotients [(I+)-(I-)]/[(I+)+(I-)]
 (Parsons, Flack and Wagner, Acta Cryst. B69 (2013) 249-259).
;
_refine_ls_abs_structure_Flack 0.486(13)
_refine_ls_extinction_method none
_refine_ls_goodness_of_fit_ref 1.025
_refine_ls_hydrogen_treatment constr
_refine_ls_matrix_type full
_refine_ls_number_parameters 1269
_refine_ls_number_reflns 22082
_refine_ls_number_restraints 1
_refine_ls_restrained_S_all 1.025
_refine_ls_R_factor_all 0.0659
_refine_ls_R_factor_gt 0.0557
_refine_ls_shift/su_max 0.001
_refine_ls_shift/su_mean 0.000
_refine_ls_structure_factor_coef Fsqd
_refine_ls_weighting_details 'w=1/[\s^2^(Fo^2^)+(0.0704P)^2^+6.6024P] where P=(Fo^2^+2Fc^2^)/3'
_refine_ls_weighting_scheme calc
_refine_ls_wR_factor_gt 0.1337
_refine_ls_wR_factor_ref 0.1432
_reflns_Friedel_coverage 0.937
_reflns_Friedel_fraction_full 0.999
_reflns_Friedel_fraction_max 0.998
_reflns_number_gt 19304
_reflns_number_total 22082
_reflns_threshold_expression 'I > 2\s(I)'
_cod_data_source_file d5cy00765h2.cif
_cod_data_source_block kg_rc_371_1382_0m_a
_cod_depositor_comments 'Adding full bibliography for 1575346--1575352.cif.'
_cod_database_code 1575348
_shelx_shelxl_version_number 2018/3
_shelx_space_group_comment
;
The symmetry employed for this shelxl refinement is uniquely defined
by the following loop, which should always be used as a source of
symmetry information in preference to the above space-group names.
They are only intended as comments.
;
_shelx_estimated_absorpt_t_max 0.989
_shelx_estimated_absorpt_t_min 0.867
_olex2_refinement_description
;
1.a Ternary CH refined with riding coordinates:
 C9(H9), C34(H34), C59(H59), C84(H84), C101(H101), C102(H102), C103(H103),
 C104(H104), C105(H105), C106(H106), C107(H107)
1.b Aromatic/amide H refined with riding coordinates:
 N1(H1), N2(H2), N4(H4A), N5(H5A), N7(H7A), N8(H8), N10(H10), N11(H11A),
 C2(H2A), C3(H3), C4(H4), C5(H5), C7(H7), C11(H11), C12(H12), C14(H14),
 C15(H15), C19(H19), C21(H21), C22(H22), C23(H23), C24(H24), C28(H28), C29(H29),
  C30(H30), C31(H31), C33(H33), C36(H36), C40(H40), C41(H41), C43(H43),
 C44(H44), C45(H45), C46(H46), C47(H47), C48(H48), C53(H53), C54(H54), C55(H55),
  C56(H56), C58(H58), C61(H61), C65(H65), C66(H66), C68(H68), C69(H69),
 C70(H70), C71(H71), C72(H72), C73(H73), C77(H77), C78(H78), C79(H79), C80(H80),
  C82(H82), C86(H86), C87(H87), C89(H89), C90(H90), C94(H94), C96(H96),
 C97(H97), C98(H98), C99(H99)
1.c Idealised Me refined as rotating group:
 C20(H20A,H20B,H20C), C25(H25A,H25B,H25C), C49(H49A,H49B,H49C), C50(H50A,H50B,
 H50C), C74(H74A,H74B,H74C), C75(H75A,H75B,H75C), C95(H95A,H95B,H95C),
 C100(H10A,H10B,H10C)
;
_olex2_submission_special_instructions 'No special instructions were received'

loop_
_space_group_symop_operation_xyz
'x, y, z'
'-x, y+1/2, -z'

loop_
_atom_site_label
_atom_site_type_symbol
_atom_site_fract_x
_atom_site_fract_y
_atom_site_fract_z
_atom_site_U_iso_or_equiv
_atom_site_adp_type
_atom_site_occupancy
_atom_site_site_symmetry_order
_atom_site_calc_flag
_atom_site_refinement_flags_posn
_atom_site_refinement_flags_adp
_atom_site_refinement_flags_occupancy
_atom_site_disorder_assembly
_atom_site_disorder_group
Cl2 Cl 0.2567(2) 0.66535(11) 0.76659(9) 0.0831(9) Uani 1 1 d . . . . .
Cl3 Cl 0.34240(13) 0.36250(12) 0.69565(8) 0.0526(5) Uani 1 1 d . . . . .
Cl4 Cl 0.36472(10) 0.32477(8) 0.56313(7) 0.0313(3) Uani 1 1 d . . . . .
Cl5 Cl 0.45650(14) 0.24069(10) 0.67492(9) 0.0527(4) Uani 1 1 d . . . . .
Cl6 Cl 0.31603(10) 0.45251(9) 0.25945(7) 0.0342(3) Uani 1 1 d . . . . .
Cl7 Cl 0.36576(12) 0.58246(10) 0.19700(12) 0.0572(5) Uani 1 1 d . . . . .
Cl8 Cl 0.42996(14) 0.44517(11) 0.15911(9) 0.0531(5) Uani 1 1 d . . . . .
Cl9 Cl -0.17844(14) 0.54763(9) 0.75403(8) 0.0498(5) Uani 1 1 d . . . . .
Cl10 Cl -0.12158(16) 0.51983(14) 0.62792(13) 0.0767(7) Uani 1 1 d . . . . .
Cl11 Cl -0.15454(12) 0.40202(8) 0.71144(8) 0.0398(4) Uani 1 1 d . . . . .
Cl12 Cl -0.14476(13) 0.61721(12) 1.19772(9) 0.0537(5) Uani 1 1 d . . . . .
Cl13 Cl -0.14256(12) 0.65865(10) 1.06208(8) 0.0463(4) Uani 1 1 d . . . . .
Cl14 Cl -0.1152(2) 0.76458(11) 1.16357(13) 0.0838(8) Uani 1 1 d . . . . .
Cl15 Cl 0.1477(2) 0.92890(19) 0.74114(13) 0.1093(12) Uani 1 1 d . . . . .
Cl16 Cl 0.31144(15) 0.95642(12) 0.83887(9) 0.0570(5) Uani 1 1 d . . . . .
Cl17 Cl 0.3101(4) 0.84076(11) 0.74834(15) 0.155(2) Uani 1 1 d . . . . .
Cl18 Cl 0.11586(18) 0.58654(15) 0.67413(10) 0.0754(7) Uani 1 1 d . . . . .
Cl19 Cl 0.3096(2) 0.54423(13) 0.69746(12) 0.0757(7) Uani 1 1 d . . . . .
Cl20 Cl 0.2605(2) 0.75805(12) 1.18624(11) 0.0825(8) Uani 1 1 d . . . . .
Cl21 Cl 0.29154(18) 0.71974(12) 1.32274(10) 0.0699(6) Uani 1 1 d . . . . .
Cl22 Cl 0.10252(16) 0.72671(12) 1.2478(2) 0.1030(11) Uani 1 1 d . . . . .
N1 N 0.8099(3) 0.4264(2) 0.4397(2) 0.0213(9) Uani 1 1 d . . . . .
H1 H 0.812477 0.383425 0.457865 0.026 Uiso 1 1 calc R . . . .
N2 N 0.8565(3) 0.7401(2) 0.5124(2) 0.0216(9) Uani 1 1 d . . . . .
H2 H 0.841547 0.754855 0.549743 0.026 Uiso 1 1 calc R . . . .
N3 N 1.3139(3) 0.5318(2) 0.4618(2) 0.0242(10) Uani 1 1 d . . . . .
N4 N 0.3039(3) 0.3876(2) 0.4023(2) 0.0203(9) Uani 1 1 d . . . . .
H4A H 0.303101 0.432787 0.414969 0.024 Uiso 1 1 calc R . . . .
N5 N 0.3515(3) 0.0747(2) 0.4897(2) 0.0199(9) Uani 1 1 d . . . . .
H5A H 0.331627 0.060623 0.525571 0.024 Uiso 1 1 calc R . . . .
N6 N 0.8170(3) 0.2758(2) 0.4782(2) 0.0211(9) Uani 1 1 d . . . . .
N7 N 0.3154(3) 0.5857(2) 0.9320(2) 0.0200(9) Uani 1 1 d . . . . .
H7A H 0.317295 0.629037 0.949324 0.024 Uiso 1 1 calc R . . . .
N8 N 0.3669(3) 0.2784(2) 1.0157(2) 0.0214(9) Uani 1 1 d . . . . .
H8 H 0.352300 0.266047 1.053815 0.026 Uiso 1 1 calc R . . . .
N9 N 0.8256(3) 0.4566(2) 0.9501(2) 0.0247(9) Uani 1 1 d . . . . .
N10 N -0.1937(3) 0.6079(2) 0.9015(2) 0.0206(9) Uani 1 1 d . . . . .
H10 H -0.190913 0.562727 0.914481 0.025 Uiso 1 1 calc R . . . .
N11 N -0.1602(3) 0.9213(2) 0.9921(2) 0.0218(9) Uani 1 1 d . . . . .
H11A H -0.179854 0.934174 1.028433 0.026 Uiso 1 1 calc R . . . .
N12 N 0.3124(3) 0.7374(2) 0.9697(2) 0.0198(9) Uani 1 1 d . . . . .
C1 C 0.7566(3) 0.5276(3) 0.3848(2) 0.0173(10) Uani 1 1 d . . . . .
C2 C 0.6877(4) 0.5719(3) 0.3476(2) 0.0213(10) Uani 1 1 d . . . . .
H2A H 0.703707 0.618443 0.334222 0.026 Uiso 1 1 calc R . . . .
C3 C 0.5960(4) 0.5468(3) 0.3306(3) 0.0242(11) Uani 1 1 d . . . . .
H3 H 0.548568 0.576594 0.305411 0.029 Uiso 1 1 calc R . . . .
C4 C 0.5714(4) 0.4779(3) 0.3500(3) 0.0242(11) Uani 1 1 d . . . . .
H4 H 0.507667 0.462026 0.337382 0.029 Uiso 1 1 calc R . . . .
C5 C 0.6376(4) 0.4328(3) 0.3868(2) 0.0201(10) Uani 1 1 d . . . . .
H5 H 0.621001 0.386210 0.399582 0.024 Uiso 1 1 calc R . . . .
C6 C 0.7300(3) 0.4585(3) 0.4044(2) 0.0171(10) Uani 1 1 d . . . . .
C7 C 0.8857(4) 0.4724(3) 0.4421(2) 0.0196(10) Uani 1 1 d . . . . .
H7 H 0.948940 0.461856 0.463379 0.024 Uiso 1 1 calc R . . . .
C8 C 0.8573(3) 0.5351(3) 0.4097(2) 0.0167(10) Uani 1 1 d . . . . .
C9 C 0.9146(3) 0.5996(3) 0.3981(2) 0.0167(10) Uani 1 1 d . . . . .
H9 H 0.898444 0.610232 0.349471 0.020 Uiso 1 1 calc R . . . .
C10 C 1.0209(3) 0.5839(3) 0.4148(2) 0.0173(10) Uani 1 1 d . . . . .
C11 C 1.0680(4) 0.5766(3) 0.4803(3) 0.0212(10) Uani 1 1 d . . . . .
H11 H 1.033575 0.581676 0.515012 0.025 Uiso 1 1 calc R . . . .
C12 C 1.1638(3) 0.5622(3) 0.4961(3) 0.0206(10) Uani 1 1 d . . . . .
H12 H 1.193954 0.558643 0.541470 0.025 Uiso 1 1 calc R . . . .
C13 C 1.2174(3) 0.5526(3) 0.4470(3) 0.0185(10) Uani 1 1 d . . . . .
C14 C 1.1698(4) 0.5599(3) 0.3809(3) 0.0228(11) Uani 1 1 d . . . . .
H14 H 1.203938 0.554134 0.346050 0.027 Uiso 1 1 calc R . . . .
C15 C 1.0731(3) 0.5754(3) 0.3653(2) 0.0196(10) Uani 1 1 d . . . . .
H15 H 1.042674 0.580249 0.320114 0.024 Uiso 1 1 calc R . . . .
C16 C 0.8893(3) 0.6661(3) 0.4336(2) 0.0165(10) Uani 1 1 d . . . . .
C17 C 0.8953(3) 0.7385(3) 0.4119(3) 0.0199(10) Uani 1 1 d . . . . .
C18 C 0.8758(4) 0.7839(3) 0.4628(3) 0.0206(10) Uani 1 1 d . . . . .
C19 C 0.8643(4) 0.6692(3) 0.4942(3) 0.0196(10) Uani 1 1 d . . . . .
H19 H 0.853839 0.628705 0.520089 0.023 Uiso 1 1 calc R . . . .
C20 C 1.3564(4) 0.5246(3) 0.5324(3) 0.0314(13) Uani 1 1 d . . . . .
H20A H 1.421009 0.506029 0.537086 0.047 Uiso 1 1 calc GR . . . .
H20B H 1.318565 0.491308 0.553503 0.047 Uiso 1 1 calc GR . . . .
H20C H 1.358045 0.571776 0.553968 0.047 Uiso 1 1 calc GR . . . .
C21 C 0.9158(4) 0.7705(3) 0.3542(3) 0.0274(12) Uani 1 1 d . . . . .
H21 H 0.927668 0.741453 0.318638 0.033 Uiso 1 1 calc R . . . .
C22 C 0.9186(4) 0.8441(3) 0.3497(3) 0.0327(13) Uani 1 1 d . . . . .
H22 H 0.932986 0.865829 0.311040 0.039 Uiso 1 1 calc R . . . .
C23 C 0.9003(4) 0.8876(3) 0.4018(3) 0.0346(14) Uani 1 1 d . . . . .
H23 H 0.903495 0.938377 0.397696 0.041 Uiso 1 1 calc R . . . .
C24 C 0.8779(4) 0.8586(3) 0.4589(3) 0.0270(12) Uani 1 1 d . . . . .
H24 H 0.864577 0.888209 0.493648 0.032 Uiso 1 1 calc R . . . .
C25 C 1.3778(4) 0.5690(3) 0.4253(3) 0.0304(13) Uani 1 1 d . . . . .
H25A H 1.440824 0.547012 0.436237 0.046 Uiso 1 1 calc GR . . . .
H25B H 1.382199 0.619837 0.438022 0.046 Uiso 1 1 calc GR . . . .
H25C H 1.353196 0.564846 0.377480 0.046 Uiso 1 1 calc GR . . . .
C26 C 0.2581(3) 0.2789(3) 0.3590(2) 0.0167(10) Uani 1 1 d . . . . .
C27 C 0.2260(3) 0.3478(3) 0.3726(2) 0.0187(10) Uani 1 1 d . . . . .
C28 C 0.1306(4) 0.3666(3) 0.3571(3) 0.0222(11) Uani 1 1 d . . . . .
H28 H 0.109699 0.413006 0.367290 0.027 Uiso 1 1 calc R . . . .
C29 C 0.0674(4) 0.3150(3) 0.3263(3) 0.0279(12) Uani 1 1 d . . . . .
H29 H 0.001889 0.326438 0.314907 0.033 Uiso 1 1 calc R . . . .
C30 C 0.0982(4) 0.2460(3) 0.3116(3) 0.0286(12) Uani 1 1 d . . . . .
H30 H 0.053584 0.211528 0.290418 0.034 Uiso 1 1 calc R . . . .
C31 C 0.1933(4) 0.2282(3) 0.3278(2) 0.0221(10) Uani 1 1 d . . . . .
H31 H 0.214099 0.181712 0.317841 0.026 Uiso 1 1 calc R . . . .
C32 C 0.3592(3) 0.2777(3) 0.3831(2) 0.0176(10) Uani 1 1 d . . . . .
C33 C 0.3826(4) 0.3446(3) 0.4086(2) 0.0177(10) Uani 1 1 d . . . . .
H33 H 0.444938 0.359384 0.428197 0.021 Uiso 1 1 calc R . . . .
C34 C 0.4226(4) 0.2136(3) 0.3786(2) 0.0178(10) Uani 1 1 d . . . . .
H34 H 0.415635 0.201332 0.330394 0.021 Uiso 1 1 calc R . . . .
C35 C 0.3936(3) 0.1477(3) 0.4130(2) 0.0164(10) Uani 1 1 d . . . . .
C36 C 0.3606(4) 0.1453(3) 0.4710(3) 0.0202(10) Uani 1 1 d . . . . .
H36 H 0.346014 0.186136 0.494964 0.024 Uiso 1 1 calc R . . . .
C37 C 0.3785(3) 0.0300(3) 0.4436(2) 0.0174(10) Uani 1 1 d . . . . .
C38 C 0.4055(3) 0.0744(3) 0.3945(2) 0.0161(9) Uani 1 1 d . . . . .
C39 C 0.5270(3) 0.2294(3) 0.4049(2) 0.0162(9) Uani 1 1 d . . . . .
C40 C 0.5940(4) 0.2216(3) 0.3656(2) 0.0182(10) Uani 1 1 d . . . . .
H40 H 0.573899 0.207600 0.320512 0.022 Uiso 1 1 calc R . . . .
C41 C 0.6900(3) 0.2336(3) 0.3896(3) 0.0203(10) Uani 1 1 d . . . . .
H41 H 0.734129 0.226612 0.361331 0.024 Uiso 1 1 calc R . . . .
C42 C 0.7215(3) 0.2560(3) 0.4551(2) 0.0174(10) Uani 1 1 d . . . . .
C43 C 0.6550(4) 0.2628(3) 0.4957(2) 0.0203(10) Uani 1 1 d . . . . .
H43 H 0.675136 0.277102 0.540703 0.024 Uiso 1 1 calc R . . . .
C44 C 0.5598(3) 0.2491(3) 0.4714(2) 0.0193(10) Uani 1 1 d . . . . .
H44 H 0.515982 0.253092 0.500283 0.023 Uiso 1 1 calc R . . . .
C45 C 0.3818(3) -0.0448(3) 0.4408(3) 0.0207(10) Uani 1 1 d . . . . .
H45 H 0.363287 -0.073707 0.474273 0.025 Uiso 1 1 calc R . . . .
C46 C 0.4126(4) -0.0752(3) 0.3879(3) 0.0239(11) Uani 1 1 d . . . . .
H46 H 0.415993 -0.126077 0.384946 0.029 Uiso 1 1 calc R . . . .
C47 C 0.4395(4) -0.0325(3) 0.3377(3) 0.0257(11) Uani 1 1 d . . . . .
H47 H 0.460487 -0.054934 0.301582 0.031 Uiso 1 1 calc R . . . .
C48 C 0.4356(3) 0.0417(3) 0.3406(2) 0.0203(10) Uani 1 1 d . . . . .
H48 H 0.453036 0.070264 0.306584 0.024 Uiso 1 1 calc R . . . .
C49 C 0.8532(4) 0.2732(3) 0.5498(3) 0.0304(12) Uani 1 1 d . . . . .
H49A H 0.919665 0.288273 0.559310 0.046 Uiso 1 1 calc GR . . . .
H49B H 0.848188 0.223996 0.565827 0.046 Uiso 1 1 calc GR . . . .
H49C H 0.815984 0.305617 0.572270 0.046 Uiso 1 1 calc GR . . . .
C50 C 0.8860(4) 0.2529(3) 0.4378(3) 0.0297(13) Uani 1 1 d . . . . .
H50A H 0.949556 0.268562 0.459349 0.044 Uiso 1 1 calc GR . . . .
H50B H 0.869337 0.274450 0.393515 0.044 Uiso 1 1 calc GR . . . .
H50C H 0.884876 0.200345 0.433811 0.044 Uiso 1 1 calc GR . . . .
C51 C 0.2633(3) 0.4829(3) 0.8806(2) 0.0170(10) Uani 1 1 d . . . . .
C52 C 0.2359(3) 0.5513(3) 0.8996(2) 0.0181(10) Uani 1 1 d . . . . .
C53 C 0.1419(3) 0.5751(3) 0.8833(2) 0.0194(10) Uani 1 1 d . . . . .
H53 H 0.124340 0.621629 0.895659 0.023 Uiso 1 1 calc R . . . .
C54 C 0.0758(4) 0.5282(3) 0.8484(3) 0.0241(11) Uani 1 1 d . . . . .
H54 H 0.011340 0.542614 0.837413 0.029 Uiso 1 1 calc R . . . .
C55 C 0.1016(4) 0.4598(3) 0.8288(3) 0.0247(11) Uani 1 1 d . . . . .
H55 H 0.054617 0.428956 0.804598 0.030 Uiso 1 1 calc R . . . .
C56 C 0.1945(4) 0.4369(3) 0.8444(3) 0.0211(10) Uani 1 1 d . . . . .
H56 H 0.211652 0.390773 0.830830 0.025 Uiso 1 1 calc R . . . .
C57 C 0.3636(3) 0.4768(3) 0.9033(2) 0.0178(10) Uani 1 1 d . . . . .
C58 C 0.3923(4) 0.5412(3) 0.9330(2) 0.0207(10) Uani 1 1 d . . . . .
H58 H 0.456010 0.553398 0.951590 0.025 Uiso 1 1 calc R . . . .
C59 C 0.4212(3) 0.4112(3) 0.8927(2) 0.0169(10) Uani 1 1 d . . . . .
H59 H 0.403053 0.398043 0.844639 0.020 Uiso 1 1 calc R . . . .
C60 C 0.3969(3) 0.3473(3) 0.9322(2) 0.0177(10) Uani 1 1 d . . . . .
C61 C 0.3748(3) 0.3478(3) 0.9942(2) 0.0200(10) Uani 1 1 d . . . . .
H61 H 0.366203 0.389784 1.018697 0.024 Uiso 1 1 calc R . . . .
C62 C 0.3852(3) 0.2316(3) 0.9685(3) 0.0201(10) Uani 1 1 d . . . . .
C63 C 0.4027(3) 0.2732(3) 0.9144(2) 0.0177(10) Uani 1 1 d . . . . .
C64 C 0.5274(3) 0.4236(3) 0.9075(2) 0.0181(10) Uani 1 1 d . . . . .
C65 C 0.5816(4) 0.4169(3) 0.8590(3) 0.0213(11) Uani 1 1 d . . . . .
H65 H 0.550747 0.405645 0.814899 0.026 Uiso 1 1 calc R . . . .
C66 C 0.6790(4) 0.4258(3) 0.8722(3) 0.0223(11) Uani 1 1 d . . . . .
H66 H 0.713212 0.420338 0.837426 0.027 Uiso 1 1 calc R . . . .
C67 C 0.7273(3) 0.4429(3) 0.9361(3) 0.0199(10) Uani 1 1 d . . . . .
C68 C 0.6735(4) 0.4503(3) 0.9851(3) 0.0238(11) Uani 1 1 d . . . . .
H68 H 0.704123 0.462486 1.029050 0.029 Uiso 1 1 calc R . . . .
C69 C 0.5762(4) 0.4403(3) 0.9714(2) 0.0216(10) Uani 1 1 d . . . . .
H69 H 0.541893 0.444895 1.006268 0.026 Uiso 1 1 calc R . . . .
C70 C 0.3909(4) 0.1563(3) 0.9687(3) 0.0249(11) Uani 1 1 d . . . . .
H70 H 0.381647 0.129063 1.006070 0.030 Uiso 1 1 calc R . . . .
C71 C 0.4104(4) 0.1235(3) 0.9129(3) 0.0321(13) Uani 1 1 d . . . . .
H71 H 0.414411 0.072562 0.911590 0.039 Uiso 1 1 calc R . . . .
C72 C 0.4245(4) 0.1636(3) 0.8579(3) 0.0286(12) Uani 1 1 d . . . . .
H72 H 0.436469 0.139135 0.819789 0.034 Uiso 1 1 calc R . . . .
C73 C 0.4214(4) 0.2380(3) 0.8577(3) 0.0232(11) Uani 1 1 d . . . . .
H73 H 0.431677 0.264652 0.820227 0.028 Uiso 1 1 calc R . . . .
C74 C 0.8718(4) 0.4591(3) 1.0204(3) 0.0341(13) Uani 1 1 d . . . . .
H74A H 0.939081 0.470575 1.024070 0.051 Uiso 1 1 calc GR . . . .
H74B H 0.865574 0.412322 1.041050 0.051 Uiso 1 1 calc GR . . . .
H74C H 0.841795 0.496241 1.043181 0.051 Uiso 1 1 calc GR . . . .
C75 C 0.8825(4) 0.4187(3) 0.9090(3) 0.0330(13) Uani 1 1 d . . . . .
H75A H 0.948665 0.434084 0.921521 0.049 Uiso 1 1 calc GR . . . .
H75B H 0.858456 0.429909 0.862095 0.049 Uiso 1 1 calc GR . . . .
H75C H 0.878385 0.366747 0.915981 0.049 Uiso 1 1 calc GR . . . .
C76 C -0.2469(3) 0.7153(3) 0.8596(2) 0.0181(10) Uani 1 1 d . . . . .
C77 C -0.3172(4) 0.7632(3) 0.8282(3) 0.0222(11) Uani 1 1 d . . . . .
H77 H -0.300868 0.810830 0.818076 0.027 Uiso 1 1 calc R . . . .
C78 C -0.4099(4) 0.7404(3) 0.8123(3) 0.0258(11) Uani 1 1 d . . . . .
H78 H -0.457515 0.772677 0.791175 0.031 Uiso 1 1 calc R . . . .
C79 C -0.4351(4) 0.6705(3) 0.8268(3) 0.0266(12) Uani 1 1 d . . . . .
H79 H -0.499726 0.656670 0.815878 0.032 Uiso 1 1 calc R . . . .
C80 C -0.3684(4) 0.6207(3) 0.8566(3) 0.0245(11) Uani 1 1 d . . . . .
H80 H -0.385751 0.572968 0.865527 0.029 Uiso 1 1 calc R . . . .
C81 C -0.2740(4) 0.6442(3) 0.8729(2) 0.0188(10) Uani 1 1 d . . . . .
C82 C -0.1176(4) 0.6542(3) 0.9064(3) 0.0193(10) Uani 1 1 d . . . . .
H82 H -0.053777 0.641541 0.924240 0.023 Uiso 1 1 calc R . . . .
C83 C -0.1464(3) 0.7203(3) 0.8824(2) 0.0185(10) Uani 1 1 d . . . . .
C84 C -0.0872(3) 0.7864(3) 0.8780(2) 0.0161(10) Uani 1 1 d . . . . .
H84 H -0.096392 0.799551 0.829955 0.019 Uiso 1 1 calc R . . . .
C85 C 0.0177(3) 0.7738(2) 0.9022(2) 0.0164(10) Uani 1 1 d . . . . .
C86 C 0.0551(3) 0.7548(3) 0.9681(2) 0.0184(10) Uani 1 1 d . . . . .
H86 H 0.013187 0.749266 0.998173 0.022 Uiso 1 1 calc R . . . .
C87 C 0.1505(3) 0.7438(3) 0.9910(2) 0.0172(10) Uani 1 1 d . . . . .
H87 H 0.172599 0.729554 1.035765 0.021 Uiso 1 1 calc R . . . .
C88 C 0.2159(3) 0.7536(2) 0.9486(2) 0.0168(10) Uani 1 1 d . . . . .
C89 C 0.1788(4) 0.7754(3) 0.8834(2) 0.0194(10) Uani 1 1 d . . . . .
H89 H 0.220804 0.784143 0.853945 0.023 Uiso 1 1 calc R . . . .
C90 C 0.0828(4) 0.7847(3) 0.8609(2) 0.0191(10) Uani 1 1 d . . . . .
H90 H 0.060350 0.798782 0.816086 0.023 Uiso 1 1 calc R . . . .
C91 C -0.1180(3) 0.8509(3) 0.9140(2) 0.0175(10) Uani 1 1 d . . . . .
C92 C -0.1100(3) 0.9247(3) 0.8954(2) 0.0170(10) Uani 1 1 d . . . . .
C93 C -0.1365(3) 0.9679(3) 0.9460(2) 0.0197(10) Uani 1 1 d . . . . .
C94 C -0.1487(3) 0.8519(3) 0.9729(3) 0.0204(10) Uani 1 1 d . . . . .
H94 H -0.160433 0.810409 0.997074 0.024 Uiso 1 1 calc R . . . .
C95 C 0.3491(4) 0.7353(3) 1.0413(3) 0.0253(11) Uani 1 1 d . . . . .
H95A H 0.416985 0.724340 1.049702 0.038 Uiso 1 1 calc GR . . . .
H95B H 0.315787 0.698079 1.061524 0.038 Uiso 1 1 calc GR . . . .
H95C H 0.339263 0.782145 1.060799 0.038 Uiso 1 1 calc GR . . . .
C96 C -0.0813(4) 0.9590(3) 0.8418(3) 0.0223(11) Uani 1 1 d . . . . .
H96 H -0.063675 0.931541 0.807125 0.027 Uiso 1 1 calc R . . . .
C97 C -0.0791(4) 1.0332(3) 0.8402(3) 0.0263(12) Uani 1 1 d . . . . .
H97 H -0.059285 1.056754 0.804162 0.032 Uiso 1 1 calc R . . . .
C98 C -0.1058(4) 1.0743(3) 0.8909(3) 0.0283(12) Uani 1 1 d . . . . .
H98 H -0.103944 1.125243 0.888264 0.034 Uiso 1 1 calc R . . . .
C99 C -0.1342(4) 1.0429(3) 0.9440(3) 0.0252(11) Uani 1 1 d . . . . .
H99 H -0.151862 1.071141 0.978181 0.030 Uiso 1 1 calc R . . . .
C100 C 0.3776(3) 0.7687(3) 0.9310(3) 0.0243(11) Uani 1 1 d . . . . .
H10A H 0.442812 0.755886 0.951479 0.037 Uiso 1 1 calc GR . . . .
H10B H 0.370901 0.821180 0.930207 0.037 Uiso 1 1 calc GR . . . .
H10C H 0.362840 0.750106 0.885499 0.037 Uiso 1 1 calc GR . . . .
C101 C 0.3552(4) 0.2915(3) 0.6418(3) 0.0320(13) Uani 1 1 d . . . . .
H101 H 0.298213 0.259752 0.636793 0.038 Uiso 1 1 calc R . . . .
C102 C 0.3371(4) 0.4908(3) 0.1856(3) 0.0349(14) Uani 1 1 d . . . . .
H102 H 0.278436 0.486147 0.150557 0.042 Uiso 1 1 calc R . . . .
C103 C -0.1874(4) 0.4900(3) 0.6853(3) 0.0318(13) Uani 1 1 d . . . . .
H103 H -0.255383 0.488770 0.662378 0.038 Uiso 1 1 calc R . . . .
C104 C -0.1723(5) 0.6838(4) 1.1374(3) 0.0388(15) Uani 1 1 d . . . . .
H104 H -0.242113 0.692335 1.129428 0.047 Uiso 1 1 calc R . . . .
C105 C 0.2701(6) 0.9269(4) 0.7590(3) 0.051(2) Uani 1 1 d . . . . .
H105 H 0.294233 0.959865 0.727595 0.061 Uiso 1 1 calc R . . . .
C106 C 0.2207(5) 0.5814(3) 0.7334(3) 0.0353(14) Uani 1 1 d . . . . .
H106 H 0.209931 0.549249 0.770242 0.042 Uiso 1 1 calc R . . . .
C107 C 0.2183(5) 0.7068(4) 1.2456(3) 0.0433(16) Uani 1 1 d . . . . .
H107 H 0.221748 0.654991 1.233405 0.052 Uiso 1 1 calc R . . . .

loop_
_atom_site_aniso_label
_atom_site_aniso_U_11
_atom_site_aniso_U_22
_atom_site_aniso_U_33
_atom_site_aniso_U_23
_atom_site_aniso_U_13
_atom_site_aniso_U_12
Cl2 0.182(3) 0.0412(10) 0.0357(9) -0.0150(8) 0.0461(13) -0.0512(14)
Cl3 0.0487(10) 0.0755(13) 0.0334(8) -0.0107(8) 0.0077(7) 0.0182(9)
Cl4 0.0279(7) 0.0391(8) 0.0279(7) -0.0025(6) 0.0076(5) -0.0057(6)
Cl5 0.0626(11) 0.0380(9) 0.0541(10) 0.0096(8) 0.0027(8) 0.0123(8)
Cl6 0.0277(7) 0.0478(9) 0.0267(7) 0.0003(6) 0.0041(5) -0.0007(6)
Cl7 0.0360(9) 0.0335(9) 0.0973(15) 0.0091(9) 0.0008(9) -0.0048(7)
Cl8 0.0585(11) 0.0581(11) 0.0501(10) -0.0141(9) 0.0289(8) -0.0080(9)
Cl9 0.0663(12) 0.0312(8) 0.0395(9) -0.0033(7) -0.0202(8) 0.0080(8)
Cl10 0.0576(12) 0.0943(17) 0.0904(16) 0.0515(14) 0.0440(12) 0.0166(11)
Cl11 0.0486(9) 0.0295(7) 0.0390(8) 0.0018(6) 0.0030(7) 0.0055(7)
Cl12 0.0449(10) 0.0691(13) 0.0466(10) 0.0192(9) 0.0075(8) 0.0023(9)
Cl13 0.0437(9) 0.0592(10) 0.0391(9) -0.0040(8) 0.0160(7) 0.0093(8)
Cl14 0.118(2) 0.0330(10) 0.0829(16) -0.0152(10) -0.0234(14) 0.0111(11)
Cl15 0.0965(19) 0.138(3) 0.0762(16) 0.0407(16) -0.0245(14) -0.0820(19)
Cl16 0.0675(12) 0.0616(12) 0.0380(9) -0.0080(8) 0.0012(8) -0.0005(10)
Cl17 0.388(6) 0.0209(9) 0.109(2) -0.0015(11) 0.176(3) -0.0013(18)
Cl18 0.0839(15) 0.0975(18) 0.0377(10) 0.0063(11) -0.0054(10) 0.0149(13)
Cl19 0.1057(18) 0.0698(14) 0.0650(13) 0.0080(11) 0.0492(13) 0.0201(13)
Cl20 0.162(3) 0.0495(12) 0.0497(11) 0.0063(9) 0.0529(14) -0.0023(14)
Cl21 0.0949(17) 0.0636(13) 0.0433(10) -0.0023(9) -0.0056(10) 0.0001(12)
Cl22 0.0448(12) 0.0422(12) 0.224(4) -0.0161(16) 0.0324(17) -0.0066(9)
N1 0.020(2) 0.017(2) 0.026(2) 0.0024(17) 0.0019(18) 0.0004(17)
N2 0.021(2) 0.021(2) 0.024(2) -0.0063(18) 0.0079(17) -0.0022(18)
N3 0.016(2) 0.024(2) 0.032(2) -0.0081(19) 0.0046(18) 0.0042(18)
N4 0.021(2) 0.014(2) 0.026(2) 0.0001(17) 0.0040(18) 0.0010(16)
N5 0.023(2) 0.018(2) 0.020(2) 0.0019(17) 0.0074(17) -0.0022(17)
N6 0.015(2) 0.021(2) 0.027(2) 0.0022(18) 0.0032(17) 0.0004(17)
N7 0.016(2) 0.018(2) 0.024(2) -0.0029(17) -0.0001(17) 0.0019(17)
N8 0.019(2) 0.026(2) 0.021(2) 0.0025(18) 0.0091(17) -0.0002(18)
N9 0.016(2) 0.024(2) 0.033(2) 0.0089(19) 0.0022(18) 0.0002(18)
N10 0.020(2) 0.016(2) 0.025(2) 0.0026(17) 0.0023(17) -0.0014(17)
N11 0.024(2) 0.022(2) 0.023(2) -0.0030(17) 0.0105(18) -0.0006(18)
N12 0.016(2) 0.020(2) 0.023(2) -0.0005(17) 0.0025(16) -0.0011(17)
C1 0.016(2) 0.016(2) 0.020(2) -0.0058(19) 0.0065(19) -0.0046(19)
C2 0.023(3) 0.021(3) 0.020(2) -0.001(2) 0.007(2) 0.002(2)
C3 0.017(3) 0.031(3) 0.024(3) 0.001(2) 0.001(2) 0.003(2)
C4 0.014(2) 0.032(3) 0.026(3) -0.007(2) 0.002(2) -0.005(2)
C5 0.022(3) 0.019(2) 0.020(2) -0.0035(19) 0.006(2) -0.006(2)
C6 0.017(2) 0.018(2) 0.017(2) 0.0005(19) 0.0061(18) 0.0027(19)
C7 0.016(2) 0.020(2) 0.022(2) -0.0009(19) 0.0018(19) -0.0010(19)
C8 0.013(2) 0.019(2) 0.018(2) -0.0028(19) 0.0020(18) -0.0004(19)
C9 0.016(2) 0.019(2) 0.015(2) -0.0027(18) 0.0036(18) 0.0000(19)
C10 0.016(2) 0.014(2) 0.023(2) -0.0020(19) 0.0058(19) 0.0004(19)
C11 0.019(2) 0.024(3) 0.022(2) -0.002(2) 0.007(2) -0.001(2)
C12 0.016(2) 0.023(3) 0.021(2) -0.004(2) -0.0009(19) 0.001(2)
C13 0.014(2) 0.014(2) 0.028(3) -0.0042(19) 0.005(2) 0.0012(18)
C14 0.019(3) 0.025(3) 0.026(3) -0.006(2) 0.008(2) 0.000(2)
C15 0.019(2) 0.020(2) 0.018(2) -0.0011(19) 0.0012(19) 0.001(2)
C16 0.010(2) 0.018(2) 0.022(2) -0.0004(19) 0.0026(18) -0.0002(18)
C17 0.013(2) 0.020(2) 0.027(3) 0.000(2) 0.0033(19) 0.0016(19)
C18 0.016(2) 0.021(3) 0.025(3) -0.002(2) 0.003(2) -0.0002(19)
C19 0.019(2) 0.017(2) 0.024(3) -0.0021(19) 0.007(2) 0.001(2)
C20 0.017(3) 0.038(3) 0.036(3) -0.012(3) -0.003(2) 0.007(2)
C21 0.026(3) 0.029(3) 0.027(3) 0.004(2) 0.005(2) 0.003(2)
C22 0.034(3) 0.031(3) 0.033(3) 0.014(3) 0.005(3) 0.002(3)
C23 0.035(3) 0.021(3) 0.045(4) 0.007(2) 0.000(3) 0.003(2)
C24 0.017(3) 0.023(3) 0.040(3) -0.003(2) 0.003(2) 0.002(2)
C25 0.019(3) 0.027(3) 0.045(3) -0.010(3) 0.008(2) -0.004(2)
C26 0.018(2) 0.020(2) 0.012(2) 0.0030(18) 0.0021(18) -0.0013(19)
C27 0.017(2) 0.020(2) 0.021(2) 0.0054(19) 0.0061(19) -0.0018(19)
C28 0.023(3) 0.021(3) 0.023(3) 0.006(2) 0.005(2) 0.006(2)
C29 0.014(2) 0.036(3) 0.030(3) 0.009(2) -0.002(2) 0.005(2)
C30 0.021(3) 0.029(3) 0.032(3) 0.003(2) -0.004(2) -0.003(2)
C31 0.024(3) 0.021(3) 0.020(2) 0.002(2) 0.002(2) 0.001(2)
C32 0.018(2) 0.019(2) 0.017(2) 0.0028(19) 0.0059(19) -0.0008(19)
C33 0.018(2) 0.018(2) 0.017(2) 0.0004(19) 0.0029(19) -0.0019(19)
C34 0.024(3) 0.016(2) 0.015(2) -0.0001(18) 0.008(2) -0.0009(19)
C35 0.013(2) 0.017(2) 0.019(2) -0.0001(19) 0.0022(18) -0.0001(18)
C36 0.021(3) 0.017(2) 0.023(3) -0.001(2) 0.004(2) -0.002(2)
C37 0.013(2) 0.019(2) 0.019(2) 0.0008(19) -0.0006(19) -0.0009(19)
C38 0.012(2) 0.018(2) 0.018(2) 0.0012(19) 0.0002(18) -0.0005(18)
C39 0.016(2) 0.015(2) 0.018(2) 0.0011(18) 0.0039(18) 0.0013(18)
C40 0.023(3) 0.015(2) 0.018(2) -0.0004(18) 0.007(2) -0.0016(19)
C41 0.017(2) 0.021(2) 0.025(3) 0.001(2) 0.008(2) -0.003(2)
C42 0.018(2) 0.013(2) 0.021(2) 0.0018(18) 0.0035(19) 0.0001(19)
C43 0.021(3) 0.021(2) 0.017(2) -0.0004(19) 0.0011(19) 0.001(2)
C44 0.019(2) 0.020(2) 0.020(2) 0.003(2) 0.0049(19) -0.001(2)
C45 0.021(3) 0.016(2) 0.023(3) 0.002(2) 0.000(2) -0.001(2)
C46 0.021(3) 0.016(2) 0.032(3) -0.001(2) 0.001(2) 0.002(2)
C47 0.029(3) 0.025(3) 0.025(3) -0.005(2) 0.009(2) 0.003(2)
C48 0.017(2) 0.025(3) 0.019(2) -0.001(2) 0.0037(19) 0.000(2)
C49 0.021(3) 0.037(3) 0.031(3) 0.002(2) -0.001(2) 0.002(2)
C50 0.016(3) 0.029(3) 0.045(3) 0.002(3) 0.006(2) 0.001(2)
C51 0.016(2) 0.018(2) 0.018(2) 0.0020(19) 0.0060(19) -0.0025(19)
C52 0.020(2) 0.020(2) 0.015(2) 0.0039(19) 0.0047(19) -0.001(2)
C53 0.017(2) 0.019(2) 0.023(3) 0.001(2) 0.0060(19) 0.001(2)
C54 0.015(2) 0.026(3) 0.031(3) 0.000(2) 0.004(2) 0.003(2)
C55 0.018(3) 0.025(3) 0.030(3) -0.005(2) 0.001(2) -0.006(2)
C56 0.018(2) 0.018(2) 0.027(3) -0.002(2) 0.003(2) -0.002(2)
C57 0.017(2) 0.019(2) 0.016(2) 0.0044(18) 0.0011(18) 0.0010(19)
C58 0.018(2) 0.019(2) 0.023(3) -0.001(2) 0.000(2) 0.000(2)
C59 0.019(2) 0.015(2) 0.017(2) -0.0009(18) 0.0046(19) -0.0004(19)
C60 0.013(2) 0.021(2) 0.019(2) -0.0006(19) 0.0038(19) 0.0025(19)
C61 0.019(2) 0.019(2) 0.022(2) -0.0022(19) 0.004(2) 0.005(2)
C62 0.013(2) 0.020(2) 0.026(3) 0.000(2) 0.0021(19) 0.0016(19)
C63 0.013(2) 0.019(2) 0.020(2) -0.0023(19) -0.0004(18) 0.0015(19)
C64 0.017(2) 0.014(2) 0.023(3) 0.0015(18) 0.002(2) 0.0011(18)
C65 0.027(3) 0.018(2) 0.020(2) 0.0039(19) 0.007(2) 0.000(2)
C66 0.020(3) 0.023(3) 0.027(3) 0.003(2) 0.011(2) 0.002(2)
C67 0.017(2) 0.015(2) 0.027(3) 0.010(2) 0.004(2) 0.0022(19)
C68 0.020(2) 0.026(3) 0.024(3) 0.000(2) 0.000(2) -0.002(2)
C69 0.020(2) 0.025(3) 0.021(2) -0.001(2) 0.005(2) 0.001(2)
C70 0.021(3) 0.021(3) 0.030(3) 0.006(2) -0.003(2) 0.000(2)
C71 0.030(3) 0.018(3) 0.046(4) -0.003(2) 0.002(3) 0.001(2)
C72 0.029(3) 0.026(3) 0.029(3) -0.010(2) 0.001(2) 0.002(2)
C73 0.023(3) 0.026(3) 0.020(2) -0.003(2) 0.001(2) -0.002(2)
C74 0.019(3) 0.038(3) 0.041(3) 0.010(3) -0.003(2) -0.002(2)
C75 0.019(3) 0.036(3) 0.045(4) 0.011(3) 0.008(2) -0.002(2)
C76 0.019(2) 0.021(2) 0.015(2) -0.0022(19) 0.0040(19) -0.003(2)
C77 0.024(3) 0.019(2) 0.024(3) -0.003(2) 0.004(2) 0.000(2)
C78 0.019(3) 0.033(3) 0.024(3) -0.007(2) 0.001(2) 0.006(2)
C79 0.016(3) 0.034(3) 0.030(3) -0.006(2) 0.004(2) -0.002(2)
C80 0.025(3) 0.025(3) 0.023(3) -0.003(2) 0.005(2) -0.005(2)
C81 0.023(3) 0.015(2) 0.018(2) -0.0038(19) 0.005(2) -0.0026(19)
C82 0.016(2) 0.018(2) 0.025(3) -0.004(2) 0.005(2) -0.0025(19)
C83 0.015(2) 0.022(3) 0.019(2) 0.0008(19) 0.0046(19) 0.0015(19)
C84 0.018(2) 0.015(2) 0.015(2) -0.0007(18) 0.0023(18) 0.0009(19)
C85 0.018(2) 0.012(2) 0.021(2) -0.0019(18) 0.0052(19) -0.0007(18)
C86 0.017(2) 0.021(2) 0.018(2) -0.0023(19) 0.0060(19) -0.002(2)
C87 0.020(2) 0.014(2) 0.018(2) -0.0002(18) 0.0038(19) -0.0022(19)
C88 0.015(2) 0.012(2) 0.023(2) -0.0042(18) 0.0029(19) 0.0007(18)
C89 0.020(2) 0.020(2) 0.020(2) -0.0006(19) 0.006(2) 0.000(2)
C90 0.021(3) 0.018(2) 0.018(2) 0.0001(19) 0.003(2) 0.0017(19)
C91 0.012(2) 0.019(2) 0.020(2) -0.0008(19) 0.0015(19) 0.0022(19)
C92 0.011(2) 0.023(2) 0.015(2) -0.0024(19) -0.0025(18) -0.0009(19)
C93 0.015(2) 0.021(3) 0.022(2) -0.002(2) 0.0005(19) 0.0022(19)
C94 0.017(2) 0.018(2) 0.027(3) 0.000(2) 0.007(2) -0.001(2)
C95 0.017(2) 0.027(3) 0.031(3) -0.003(2) -0.001(2) 0.001(2)
C96 0.019(2) 0.025(3) 0.023(2) 0.000(2) 0.003(2) 0.002(2)
C97 0.027(3) 0.024(3) 0.027(3) 0.006(2) 0.004(2) -0.001(2)
C98 0.034(3) 0.014(2) 0.035(3) -0.001(2) 0.002(2) 0.001(2)
C99 0.024(3) 0.020(3) 0.031(3) -0.007(2) 0.003(2) 0.003(2)
C100 0.012(2) 0.030(3) 0.031(3) -0.003(2) 0.003(2) 0.001(2)
C101 0.029(3) 0.035(3) 0.031(3) 0.004(2) 0.006(2) -0.010(3)
C102 0.032(3) 0.040(3) 0.030(3) 0.004(3) 0.000(2) -0.012(3)
C103 0.034(3) 0.029(3) 0.030(3) 0.007(2) 0.000(2) 0.004(3)
C104 0.033(3) 0.047(4) 0.032(3) -0.006(3) -0.003(3) 0.014(3)
C105 0.098(6) 0.030(3) 0.028(3) -0.002(3) 0.020(4) -0.025(4)
C106 0.058(4) 0.025(3) 0.023(3) 0.001(2) 0.008(3) -0.003(3)
C107 0.055(4) 0.030(3) 0.045(4) 0.000(3) 0.010(3) -0.001(3)

loop_
_atom_type_symbol
_atom_type_description
_atom_type_scat_dispersion_real
_atom_type_scat_dispersion_imag
_atom_type_scat_source
C C 0.0033 0.0016 'International Tables Vol C Tables 4.2.6.8 and 6.1.1.4'
H H 0.0000 0.0000 'International Tables Vol C Tables 4.2.6.8 and 6.1.1.4'
Cl Cl 0.1484 0.1585 'International Tables Vol C Tables 4.2.6.8 and 6.1.1.4'
N N 0.0061 0.0033 'International Tables Vol C Tables 4.2.6.8 and 6.1.1.4'

loop_
_geom_angle_atom_site_label_1
_geom_angle_atom_site_label_2
_geom_angle_atom_site_label_3
_geom_angle
_geom_angle_site_symmetry_1
_geom_angle_site_symmetry_3
_geom_angle_publ_flag
C6 N1 C7 109.0(4) . . ?
C18 N2 C19 109.1(4) . . ?
C13 N3 C20 116.0(4) . . ?
C13 N3 C25 116.8(4) . . ?
C20 N3 C25 111.4(4) . . ?
C33 N4 C27 108.2(4) . . ?
C37 N5 C36 109.2(4) . . ?
C42 N6 C49 117.5(4) . . ?
C42 N6 C50 117.1(4) . . ?
C49 N6 C50 114.1(4) . . ?
C52 N7 C58 108.7(4) . . ?
C62 N8 C61 109.3(4) . . ?
C67 N9 C74 116.8(4) . . ?
C67 N9 C75 116.5(5) . . ?
C74 N9 C75 112.6(4) . . ?
C81 N10 C82 108.4(4) . . ?
C94 N11 C93 109.6(4) . . ?
C88 N12 C95 117.1(4) . . ?
C88 N12 C100 116.7(4) . . ?
C95 N12 C100 114.3(4) . . ?
C2 C1 C6 119.1(4) . . ?
C2 C1 C8 133.7(5) . . ?
C6 C1 C8 107.2(4) . . ?
C3 C2 C1 118.7(5) . . ?
C2 C3 C4 121.2(5) . . ?
C5 C4 C3 121.5(5) . . ?
C4 C5 C6 117.2(5) . . ?
N1 C6 C1 107.3(4) . . ?
N1 C6 C5 130.5(5) . . ?
C5 C6 C1 122.2(5) . . ?
C8 C7 N1 110.6(4) . . ?
C1 C8 C9 124.5(4) . . ?
C7 C8 C1 105.9(4) . . ?
C7 C8 C9 129.6(4) . . ?
C8 C9 C10 111.7(4) . . ?
C8 C9 C16 112.6(4) . . ?
C16 C9 C10 111.9(4) . . ?
C11 C10 C9 120.9(4) . . ?
C15 C10 C9 121.4(4) . . ?
C15 C10 C11 117.7(4) . . ?
C12 C11 C10 121.6(5) . . ?
C11 C12 C13 121.6(5) . . ?
C12 C13 N3 122.6(5) . . ?
C12 C13 C14 116.9(4) . . ?
C14 C13 N3 120.4(4) . . ?
C15 C14 C13 121.2(5) . . ?
C10 C15 C14 121.1(5) . . ?
C17 C16 C9 125.9(4) . . ?
C19 C16 C9 127.1(4) . . ?
C19 C16 C17 106.8(4) . . ?
C18 C17 C16 107.5(4) . . ?
C21 C17 C16 134.2(5) . . ?
C21 C17 C18 118.3(5) . . ?
N2 C18 C17 106.9(4) . . ?
N2 C18 C24 130.1(5) . . ?
C24 C18 C17 122.9(5) . . ?
C16 C19 N2 109.6(4) . . ?
C22 C21 C17 119.4(5) . . ?
C21 C22 C23 120.8(5) . . ?
C24 C23 C22 121.9(5) . . ?
C23 C24 C18 116.7(5) . . ?
C27 C26 C32 107.1(4) . . ?
C31 C26 C27 119.5(5) . . ?
C31 C26 C32 133.5(5) . . ?
N4 C27 C26 107.8(4) . . ?
N4 C27 C28 130.1(5) . . ?
C28 C27 C26 122.0(5) . . ?
C29 C28 C27 117.4(5) . . ?
C28 C29 C30 121.4(5) . . ?
C31 C30 C29 120.3(5) . . ?
C30 C31 C26 119.4(5) . . ?
C26 C32 C34 124.8(4) . . ?
C33 C32 C26 105.9(4) . . ?
C33 C32 C34 129.3(5) . . ?
C32 C33 N4 110.9(4) . . ?
C32 C34 C39 113.0(4) . . ?
C35 C34 C32 112.6(4) . . ?
C35 C34 C39 109.5(4) . . ?
C36 C35 C34 127.5(4) . . ?
C36 C35 C38 106.2(4) . . ?
C38 C35 C34 126.0(4) . . ?
C35 C36 N5 110.0(4) . . ?
N5 C37 C38 107.1(4) . . ?
N5 C37 C45 130.5(5) . . ?
C45 C37 C38 122.5(5) . . ?
C37 C38 C35 107.6(4) . . ?
C48 C38 C35 133.7(5) . . ?
C48 C38 C37 118.7(5) . . ?
C40 C39 C34 121.8(4) . . ?
C40 C39 C44 117.0(4) . . ?
C44 C39 C34 121.1(4) . . ?
C39 C40 C41 122.4(5) . . ?
C40 C41 C42 120.1(4) . . ?
C41 C42 N6 120.8(4) . . ?
C43 C42 N6 120.9(4) . . ?
C43 C42 C41 118.2(4) . . ?
C44 C43 C42 120.9(5) . . ?
C43 C44 C39 121.2(4) . . ?
C46 C45 C37 117.5(5) . . ?
C45 C46 C47 121.5(5) . . ?
C48 C47 C46 120.6(5) . . ?
C47 C48 C38 119.2(5) . . ?
C52 C51 C57 107.4(4) . . ?
C56 C51 C52 119.3(4) . . ?
C56 C51 C57 133.3(5) . . ?
N7 C52 C51 107.7(4) . . ?
N7 C52 C53 130.3(5) . . ?
C53 C52 C51 121.9(5) . . ?
C54 C53 C52 117.4(5) . . ?
C53 C54 C55 121.6(5) . . ?
C56 C55 C54 120.7(5) . . ?
C55 C56 C51 119.1(5) . . ?
C51 C57 C59 124.2(4) . . ?
C58 C57 C51 105.9(4) . . ?
C58 C57 C59 129.9(5) . . ?
C57 C58 N7 110.2(4) . . ?
C57 C59 C60 111.3(4) . . ?
C57 C59 C64 114.0(4) . . ?
C60 C59 C64 109.9(4) . . ?
C61 C60 C59 127.7(4) . . ?
C61 C60 C63 106.2(4) . . ?
C63 C60 C59 125.9(4) . . ?
C60 C61 N8 109.9(4) . . ?
N8 C62 C63 107.3(4) . . ?
N8 C62 C70 130.7(5) . . ?
C70 C62 C63 121.9(5) . . ?
C62 C63 C60 107.3(4) . . ?
C73 C63 C60 133.5(5) . . ?
C73 C63 C62 119.2(5) . . ?
C65 C64 C59 121.9(5) . . ?
C65 C64 C69 116.4(5) . . ?
C69 C64 C59 121.6(4) . . ?
C66 C65 C64 122.6(5) . . ?
C65 C66 C67 120.7(5) . . ?
C66 C67 N9 121.9(4) . . ?
C68 C67 N9 120.9(5) . . ?
C68 C67 C66 117.1(5) . . ?
C69 C68 C67 121.5(5) . . ?
C68 C69 C64 121.6(5) . . ?
C71 C70 C62 117.5(5) . . ?
C70 C71 C72 121.4(5) . . ?
C73 C72 C71 121.7(5) . . ?
C72 C73 C63 118.2(5) . . ?
C77 C76 C81 118.6(5) . . ?
C77 C76 C83 134.3(5) . . ?
C81 C76 C83 107.2(4) . . ?
C78 C77 C76 119.3(5) . . ?
C77 C78 C79 121.0(5) . . ?
C80 C79 C78 122.0(5) . . ?
C79 C80 C81 116.9(5) . . ?
N10 C81 C76 107.5(4) . . ?
N10 C81 C80 130.3(5) . . ?
C80 C81 C76 122.2(5) . . ?
C83 C82 N10 110.8(4) . . ?
C76 C83 C84 125.4(4) . . ?
C82 C83 C76 106.1(4) . . ?
C82 C83 C84 128.5(4) . . ?
C83 C84 C85 113.2(4) . . ?
C83 C84 C91 113.1(4) . . ?
C85 C84 C91 109.3(4) . . ?
C86 C85 C84 121.8(4) . . ?
C90 C85 C84 121.6(4) . . ?
C90 C85 C86 116.5(4) . . ?
C87 C86 C85 122.4(4) . . ?
C86 C87 C88 120.8(4) . . ?
N12 C88 C87 121.5(4) . . ?
C89 C88 N12 121.7(4) . . ?
C89 C88 C87 116.7(4) . . ?
C90 C89 C88 121.8(5) . . ?
C89 C90 C85 121.7(5) . . ?
C92 C91 C84 125.4(4) . . ?
C94 C91 C84 128.1(5) . . ?
C94 C91 C92 106.2(4) . . ?
C93 C92 C91 107.4(4) . . ?
C96 C92 C91 134.0(5) . . ?
C96 C92 C93 118.6(5) . . ?
N11 C93 C92 106.6(4) . . ?
N11 C93 C99 131.3(5) . . ?
C99 C93 C92 122.1(5) . . ?
C91 C94 N11 110.3(5) . . ?
C97 C96 C92 119.0(5) . . ?
C96 C97 C98 121.0(5) . . ?
C99 C98 C97 121.8(5) . . ?
C98 C99 C93 117.5(5) . . ?
Cl3 C101 Cl4 110.5(3) . . ?
Cl3 C101 Cl5 110.0(3) . . ?
Cl4 C101 Cl5 109.6(3) . . ?
Cl6 C102 Cl7 110.8(4) . . ?
Cl6 C102 Cl8 110.0(4) . . ?
Cl8 C102 Cl7 109.6(3) . . ?
Cl9 C103 Cl11 110.5(3) . . ?
Cl10 C103 Cl9 112.6(4) . . ?
Cl10 C103 Cl11 110.7(3) . . ?
Cl12 C104 Cl13 112.2(4) . . ?
Cl12 C104 Cl14 111.4(3) . . ?
Cl13 C104 Cl14 108.7(4) . . ?
Cl15 C105 Cl17 110.1(4) . . ?
Cl16 C105 Cl15 110.1(4) . . ?
Cl16 C105 Cl17 110.7(5) . . ?
Cl2 C106 Cl18 112.0(4) . . ?
Cl19 C106 Cl2 109.5(4) . . ?
Cl19 C106 Cl18 109.5(3) . . ?
Cl21 C107 Cl20 109.1(4) . . ?
Cl22 C107 Cl20 111.9(4) . . ?
Cl22 C107 Cl21 111.5(4) . . ?

loop_
_geom_bond_atom_site_label_1
_geom_bond_atom_site_label_2
_geom_bond_distance
_geom_bond_site_symmetry_2
_geom_bond_publ_flag
Cl2 C106 1.741(6) . ?
Cl3 C101 1.755(6) . ?
Cl4 C101 1.759(6) . ?
Cl5 C101 1.760(6) . ?
Cl6 C102 1.754(6) . ?
Cl7 C102 1.759(7) . ?
Cl8 C102 1.758(7) . ?
Cl9 C103 1.757(6) . ?
Cl10 C103 1.741(6) . ?
Cl11 C103 1.758(6) . ?
Cl12 C104 1.741(7) . ?
Cl13 C104 1.746(6) . ?
Cl14 C104 1.747(7) . ?
Cl15 C105 1.729(9) . ?
Cl16 C105 1.721(7) . ?
Cl17 C105 1.731(8) . ?
Cl18 C106 1.746(7) . ?
Cl19 C106 1.741(7) . ?
Cl20 C107 1.747(7) . ?
Cl21 C107 1.738(7) . ?
Cl22 C107 1.717(8) . ?
N1 C6 1.370(6) . ?
N1 C7 1.380(6) . ?
N2 C18 1.374(7) . ?
N2 C19 1.381(6) . ?
N3 C13 1.417(6) . ?
N3 C20 1.466(7) . ?
N3 C25 1.468(7) . ?
N4 C27 1.382(7) . ?
N4 C33 1.372(7) . ?
N5 C36 1.381(6) . ?
N5 C37 1.372(6) . ?
N6 C42 1.414(6) . ?
N6 C49 1.461(7) . ?
N6 C50 1.476(7) . ?
N7 C52 1.365(6) . ?
N7 C58 1.380(7) . ?
N8 C61 1.376(7) . ?
N8 C62 1.365(7) . ?
N9 C67 1.412(6) . ?
N9 C74 1.467(7) . ?
N9 C75 1.467(8) . ?
N10 C81 1.368(7) . ?
N10 C82 1.382(6) . ?
N11 C93 1.375(7) . ?
N11 C94 1.370(7) . ?
N12 C88 1.405(6) . ?
N12 C95 1.463(7) . ?
N12 C100 1.464(7) . ?
C1 C2 1.397(7) . ?
C1 C6 1.421(7) . ?
C1 C8 1.447(7) . ?
C2 C3 1.380(7) . ?
C3 C4 1.408(8) . ?
C4 C5 1.379(8) . ?
C5 C6 1.393(7) . ?
C7 C8 1.366(7) . ?
C8 C9 1.501(7) . ?
C9 C10 1.530(7) . ?
C9 C16 1.515(7) . ?
C10 C11 1.389(7) . ?
C10 C15 1.386(7) . ?
C11 C12 1.380(7) . ?
C12 C13 1.395(7) . ?
C13 C14 1.402(7) . ?
C14 C15 1.397(7) . ?
C16 C17 1.426(7) . ?
C16 C19 1.364(7) . ?
C17 C18 1.414(7) . ?
C17 C21 1.408(7) . ?
C18 C24 1.392(7) . ?
C21 C22 1.372(8) . ?
C22 C23 1.406(9) . ?
C23 C24 1.384(9) . ?
C26 C27 1.408(7) . ?
C26 C31 1.391(7) . ?
C26 C32 1.443(7) . ?
C27 C28 1.394(7) . ?
C28 C29 1.388(8) . ?
C29 C30 1.412(8) . ?
C30 C31 1.385(7) . ?
C32 C33 1.367(7) . ?
C32 C34 1.517(7) . ?
C34 C35 1.513(7) . ?
C34 C39 1.524(7) . ?
C35 C36 1.367(7) . ?
C35 C38 1.436(7) . ?
C37 C38 1.414(7) . ?
C37 C45 1.394(7) . ?
C38 C48 1.402(7) . ?
C39 C40 1.382(7) . ?
C39 C44 1.402(7) . ?
C40 C41 1.391(7) . ?
C41 C42 1.395(7) . ?
C42 C43 1.393(7) . ?
C43 C44 1.389(7) . ?
C45 C46 1.373(7) . ?
C46 C47 1.414(8) . ?
C47 C48 1.383(8) . ?
C51 C52 1.410(7) . ?
C51 C56 1.405(7) . ?
C51 C57 1.433(7) . ?
C52 C53 1.401(7) . ?
C53 C54 1.383(7) . ?
C54 C55 1.407(8) . ?
C55 C56 1.380(7) . ?
C57 C58 1.370(7) . ?
C57 C59 1.516(7) . ?
C59 C60 1.517(7) . ?
C59 C64 1.518(7) . ?
C60 C61 1.371(7) . ?
C60 C63 1.433(7) . ?
C62 C63 1.415(7) . ?
C62 C70 1.403(7) . ?
C63 C73 1.406(7) . ?
C64 C65 1.387(7) . ?
C64 C69 1.394(7) . ?
C65 C66 1.385(7) . ?
C66 C67 1.395(8) . ?
C67 C68 1.392(7) . ?
C68 C69 1.387(7) . ?
C70 C71 1.376(8) . ?
C71 C72 1.400(9) . ?
C72 C73 1.385(8) . ?
C76 C77 1.406(7) . ?
C76 C81 1.420(7) . ?
C76 C83 1.435(7) . ?
C77 C78 1.379(7) . ?
C78 C79 1.396(8) . ?
C79 C80 1.387(8) . ?
C80 C81 1.405(7) . ?
C82 C83 1.359(7) . ?
C83 C84 1.509(7) . ?
C84 C85 1.514(7) . ?
C84 C91 1.520(7) . ?
C85 C86 1.399(7) . ?
C85 C90 1.396(7) . ?
C86 C87 1.377(7) . ?
C87 C88 1.413(7) . ?
C88 C89 1.400(7) . ?
C89 C90 1.381(7) . ?
C91 C92 1.436(7) . ?
C91 C94 1.366(7) . ?
C92 C93 1.423(7) . ?
C92 C96 1.402(7) . ?
C93 C99 1.396(7) . ?
C96 C97 1.381(8) . ?
C97 C98 1.405(8) . ?
C98 C99 1.368(8) . ?
